data_1520972
loop_
_publ_author_name
'Choi, K.-S.'
'Hanko, J.A.'
'Kanatzidis, M.G.'

_publ_section_title
;
 Eightfold superstructure in K2 Gd2 Sb2 Se9 and K2 La2 Sb2 S9 caused by
 three-dimensional ordering of the 5s2 lone pair of Sb(3+) ions
;
_journal_name_full 'Journal of Solid State Chemistry'
_journal_page_first 309
_journal_page_last 319
_journal_volume 147
_journal_year 1999
_chemical_formula_sum 'K2 La2 S9 Sb2'
_chemical_name_systematic 'K2 (La2 Sb2 S9)'
_space_group_IT_number 55
_symmetry_space_group_name_Hall '-P 2 2ab'
_symmetry_space_group_name_H-M 'P b a m'
_cell_angle_alpha 90
_cell_angle_beta 90
_cell_angle_gamma 90
_cell_formula_units_Z 2
_cell_length_a 11.208
_cell_length_b 16.8781
_cell_length_c 4.2419
_cell_volume 802.439
_citation_journal_id_ASTM JSSCBI
_cod_data_source_file Choi_JSSCBI_1999_310.cif
_cod_data_source_block K2La2S9Sb2
_cod_original_cell_volume 802.4391
_cod_database_code 1520972

loop_
_symmetry_equiv_pos_as_xyz
x,y,z
-x,-y,z
x+1/2,-y+1/2,-z
-x+1/2,y+1/2,-z
-x,-y,-z
x,y,-z
-x-1/2,y-1/2,z
x-1/2,-y-1/2,z

loop_
_atom_site_label
_atom_site_type_symbol
_atom_site_fract_x
_atom_site_fract_y
_atom_site_fract_z
_atom_site_occupancy
_atom_site_U_iso_or_equiv
S3 S-1 0.0105 0.3782 0 1 0.0
Sb2 Sb+3 0.0439 0.1052 0 0.5 0.0
K1 K+1 0.2132 0.4425 0.5 1 0.0
S2 S-2 0.1174 0.2164 0.5 1 0.0
S4 S-1 0.3282 0.0886 0 1 0.0
Sb1 Sb+3 0.0616 0.1338 0 0.5 0.0
La1 La+3 0.3838 0.2048 0.5 1 0.0
S5 S-2 0 0 0.5 1 0.0
S1 S-2 0.3493 0.3274 0 1 0.0
